data_9008182
loop_
_publ_author_name
'Trojer, F. J.'

_publ_section_title
;
 The crystal structure of a high pressure polymorph of CaSiO3
 Note: high-pressure polymorph of wollastonite synthesized at 6.5 GPa, 1300 C
;
_journal_name_full 'Zeitschrift fur Kristallographie'
_journal_page_first 185
_journal_page_last 206
_journal_volume 130
_journal_year 1969
_chemical_compound_source Synthetic
_chemical_formula_structural CaSiO3
_chemical_formula_sum 'Ca O3 Si'
_space_group_IT_number 2
_symmetry_space_group_name_Hall '-P 1'
_symmetry_space_group_name_H-M 'P -1'
_cell_angle_alpha 86.50
_cell_angle_beta 76.133
_cell_angle_gamma 70.383
_cell_length_a 6.695
_cell_length_b 9.257
_cell_length_c 6.666
_cell_formula_units_Z 6
_cell_volume 377.723
_database_code_amcsd 0010698
_exptl_crystal_density_diffrn 3.064
_exptl_crystal_pressure_history 'synthesized at 6.5 GPa'
_exptl_crystal_thermal_history 'synthesized at 6.5 GPa, 1300 C'
_cod_original_formula_sum 'Ca Si O3'
_cod_database_code 9008182
_amcsd_formula_title CaSiO3

loop_
_space_group_symop_operation_xyz
x,y,z
-x,-y,-z

loop_
_atom_site_aniso_label
_atom_site_aniso_U_11
_atom_site_aniso_U_22
_atom_site_aniso_U_33
_atom_site_aniso_U_12
_atom_site_aniso_U_13
_atom_site_aniso_U_23
Ca1 0.01124 0.02387 0.00615 -0.00650 -0.00161 0.00143
Ca2 0.00896 0.02503 0.01018 -0.00433 -0.00141 0.00000
Ca3 0.00915 0.02464 0.00488 -0.00515 -0.00281 -0.00057
Si1 0.00438 0.02310 0.00488 -0.00271 -0.00060 -0.00229
Si2 0.00915 0.01964 0.00509 -0.00433 -0.00221 -0.00171
Si3 0.00953 0.02426 0.00403 -0.00488 -0.00121 -0.00114
O1 0.00724 0.04235 0.00806 -0.00948 -0.00603 0.00371
O2 0.00343 0.01694 0.00848 0.00000 -0.00020 -0.00257
O3 0.02020 0.02580 0.00827 -0.01544 -0.00482 0.00114
O4 0.01181 0.03696 0.01124 -0.01219 -0.00945 0.00257
O5 0.01277 0.02811 0.01421 -0.00704 0.00663 0.00114
O6 0.01124 0.02849 0.01994 -0.00975 -0.00744 0.00143
O7 0.01048 0.03850 0.00721 -0.01056 -0.00482 -0.00143
O8 0.01086 0.01848 0.00721 -0.00515 -0.00422 0.00000
O9 0.00724 0.03003 0.00467 -0.00569 0.00080 0.00057

loop_
_atom_site_label
_atom_site_fract_x
_atom_site_fract_y
_atom_site_fract_z
_atom_site_U_iso_or_equiv
Ca1 0.74410 0.00020 0.76230 0.01469
Ca2 0.87890 0.35130 0.58460 0.01583
Ca3 0.24430 0.33560 0.92450 0.01368
Si1 0.36840 0.29510 0.39160 0.01191
Si2 0.75830 0.01620 0.27010 0.01203
Si3 0.72180 0.30090 0.04160 0.01355
O1 0.21500 0.25640 0.26560 0.01963
O2 0.21400 0.40550 0.58430 0.01102
O3 0.55560 0.13590 0.45180 0.01406
O4 0.33910 0.06120 0.87150 0.02001
O5 0.06290 0.09320 0.61400 0.01912
O6 0.86610 0.13860 0.13530 0.01963
O7 0.62820 0.26290 0.85910 0.01925
O8 0.86500 0.40310 0.95400 0.01507
O9 0.51540 0.38530 0.24260 0.01520

loop_
_cod_related_entry_id
_cod_related_entry_database
_cod_related_entry_code
1 AMCSD 0010698
